data_7245216
loop_
_publ_author_name
'Iwai, Yudai'
'Nakaya, Manabu'
'Ohtsu, Hiroyoshi'
'Le Ouay, Benjamin'
'Ohtani, Ryo'
'Ohba, Masaaki'

_publ_section_title
;
 Zero area thermal expansion of honeycomb layers via double distortion
 relaxation in (PPh4)[Cu2(CN)3]
;
_journal_name_full CrystEngComm
_journal_paper_doi 10.1039/D2CE00878E
_journal_year 2022
_chemical_formula_moiety 'C3 Cu2 N3, 0.5(C48 H40 P2)'
_chemical_formula_sum 'C27 H20 Cu2 N3 P'
_chemical_formula_weight 544.545
_space_group_crystal_system orthorhombic
_space_group_IT_number 62
_space_group_name_Hall '-P 2ac 2n'
_space_group_name_H-M_alt 'P n m a'
_symmetry_Int_Tables_number 62
_audit_creation_date 2022-04-25
_audit_creation_method
;
Olex2 1.5-dev
(compiled 2022.04.21 svn.rca3783a0 for OlexSys, GUI svn.r6444)
;
_audit_update_record
;
2022-06-27 deposited with the CCDC.	2022-07-25 downloaded from the CCDC.
;
_cell_angle_alpha 90
_cell_angle_beta 90
_cell_angle_gamma 90
_cell_formula_units_Z 4
_cell_length_a 14.3252(5)
_cell_length_b 18.9350(7)
_cell_length_c 8.9216(3)
_cell_measurement_reflns_used 3069
_cell_measurement_temperature 250.0
_cell_measurement_theta_max 23.12
_cell_measurement_theta_min 2.52
_cell_volume 2419.96(15)
_computing_data_collection 'APEX3 (Bruker AXS, 2019)'
_computing_molecular_graphics 'Olex2 1.5-dev (Dolomanov et al., 2009)'
_computing_publication_material 'Olex2 1.5-dev (Dolomanov et al., 2009)'
_computing_structure_refinement 'olex2.refine 1.5-dev (Bourhis et al., 2015)'
_computing_structure_solution 'SHELXT 2018/2 (Sheldrick, 2018)'
_diffrn_ambient_temperature 250.00
_diffrn_measured_fraction_theta_full 1.0000
_diffrn_measured_fraction_theta_max 1.0000
_diffrn_measurement_device_type 'Bruker APEX-II CCD'
_diffrn_measurement_method '\f and \w scans'
_diffrn_radiation_type 'Mo K\a'
_diffrn_radiation_wavelength 0.71073
_diffrn_reflns_av_R_equivalents 0.0686
_diffrn_reflns_av_unetI/netI 0.0346
_diffrn_reflns_Laue_measured_fraction_full 1.0000
_diffrn_reflns_Laue_measured_fraction_max 1.0000
_diffrn_reflns_limit_h_max 15
_diffrn_reflns_limit_h_min -15
_diffrn_reflns_limit_k_max 20
_diffrn_reflns_limit_k_min -21
_diffrn_reflns_limit_l_max 9
_diffrn_reflns_limit_l_min -9
_diffrn_reflns_number 17124
_diffrn_reflns_point_group_measured_fraction_full 1.0000
_diffrn_reflns_point_group_measured_fraction_max 1.0000
_diffrn_reflns_theta_full 23.2835
_diffrn_reflns_theta_max 23.28
_diffrn_reflns_theta_min 2.15
_exptl_absorpt_coefficient_mu 1.843
_exptl_absorpt_correction_T_max 0.7449
_exptl_absorpt_correction_T_min 0.6206
_exptl_absorpt_correction_type none
_exptl_absorpt_process_details
;
SADABS-2016/2 (Bruker,2016/2) was used for absorption correction.
wR2(int) was 0.0904 before and 0.0674 after correction.
The Ratio of minimum to maximum transmission is 0.8331.
The \l/2 correction factor is Not present.
;
_exptl_crystal_colour 'clear colourless'
_exptl_crystal_colour_lustre clear
_exptl_crystal_colour_primary colourless
_exptl_crystal_density_diffrn 1.495
_exptl_crystal_description block
_exptl_crystal_F_000 1107.826
_exptl_crystal_size_max 0.124
_exptl_crystal_size_mid 0.094
_exptl_crystal_size_min 0.061
_refine_diff_density_max 0.4044
_refine_diff_density_min -0.4583
_refine_diff_density_rms 0.0875
_refine_ls_d_res_high 0.8990
_refine_ls_d_res_low 9.4675
_refine_ls_goodness_of_fit_ref 1.0801
_refine_ls_hydrogen_treatment constr
_refine_ls_matrix_type full
_refine_ls_number_constraints 50
_refine_ls_number_parameters 205
_refine_ls_number_reflns 1794
_refine_ls_number_restraints 198
_refine_ls_restrained_S_all 1.0185
_refine_ls_R_factor_all 0.0602
_refine_ls_R_factor_gt 0.0379
_refine_ls_shift/su_max -0.0005
_refine_ls_shift/su_mean 0.0001
_refine_ls_structure_factor_coef Fsqd
_refine_ls_weighting_details 'w=1/[\s^2^(Fo^2^)+(0.0392P)^2^+2.4894P] where P=(Fo^2^+2Fc^2^)/3'
_refine_ls_weighting_scheme calc
_refine_ls_wR_factor_gt 0.0889
_refine_ls_wR_factor_ref 0.1027
_reflns_Friedel_coverage 0.0
_reflns_limit_h_max 15
_reflns_limit_h_min 0
_reflns_limit_k_max 20
_reflns_limit_k_min 0
_reflns_limit_l_max 9
_reflns_limit_l_min 0
_reflns_number_gt 1319
_reflns_number_total 1794
_reflns_threshold_expression I>=2u(I)
_cod_data_source_file d2ce00878e2.cif
_cod_data_source_block pph4cu_250k
_cod_database_code 7245216
_olex2_refinement_description
;
1. Fixed Uiso
 At 1.2 times of:
  All C(H) groups
2. Shared sites
{N008, C0}
{C1, N007}
{C005, N0}
3. Uiso/Uaniso restraints and constraints
Uanis(C1) = Uanis(N007)
Uanis(N008) = Uanis(C0)
Uanis(C005) = Uanis(N0)
Uanis(N007) = Uanis(C1)
4. Rigid body (RIGU) restrains
 P002, C003, C004, C006, C2, C00B, C7, C009, C00F, C00A, C8, C3, C4, C00I, C10,
  C00G, C00J, C00D, C11, C5, C6, C00C, C00H, C00E, C9
 with sigma for 1-2 distances of 0.004 and sigma for 1-3 distances of 0.004
5. Others
 Fixed Sof: C005(0.5) N007(0.5) N008(0.5) N0(0.5) C1(0.5) C0(0.5) C2(0.5)
 C004(0.5) C00B(0.5) H00B(0.5) C7(0.5) H7(0.5) C009(0.5) H009(0.5) C00F(0.5)
 H00F(0.5) C00A(0.5) H00A(0.5) C8(0.5) H8(0.5) C3(0.5) H3(0.5) C4(0.5) H4(0.5)
 C00I(0.5) H00I(0.5) C10(0.5) H10(0.5) C00G(0.5) H00G(0.5) C00J(0.5) H00J(0.5)
 C00D(0.5) H00D(0.5) C11(0.5) H11(0.5) C5(0.5) H5(0.5) C6(0.5) H6(0.5)
 C00C(0.5) H00C(0.5) C00H(0.5) H00H(0.5) C00E(0.5) H00E(0.5) C9(0.5) H9(0.5)
6.a Aromatic/amide H refined with riding coordinates:
 C00B(H00B), C00I(H00I), C00C(H00C), C10(H10), C7(H7), C009(H009), C00G(H00G),
 C00H(H00H), C00J(H00J), C00F(H00F), C00A(H00A), C00D(H00D), C00E(H00E),
 C11(H11), C8(H8), C3(H3), C5(H5), C9(H9), C6(H6), C4(H4)
6.b Fitted hexagon refined as free rotating group:
 C003(C00B,C00I,C00C,C10,C7), C004(C009,C00G,C00H,C00J,C00F), C006(C00A,C00D,
 C00E,C11,C8), C2(C3,C5,C9,C6,C4)
;
_olex2_submission_special_instructions 'No special instructions were received'

loop_
_space_group_symop_id
_space_group_symop_operation_xyz
1 x,y,z
2 x+1/2,-y+1/2,-z+1/2
3 -x,y+1/2,-z
4 -x+1/2,-y,z+1/2
5 -x,-y,-z
6 -x-1/2,y-1/2,z-1/2
7 x,-y-1/2,z
8 x-1/2,y,-z-1/2

loop_
_atom_site_label
_atom_site_type_symbol
_atom_site_fract_x
_atom_site_fract_y
_atom_site_fract_z
_atom_site_U_iso_or_equiv
_atom_site_adp_type
_atom_site_occupancy
_atom_site_site_symmetry_order
_atom_site_refinement_flags_posn
_atom_site_refinement_flags_adp
_atom_site_refinement_flags_occupancy
_atom_site_disorder_group
Cu01 Cu 0.82640(4) 0.50020(3) 0.47594(6) 0.0600(2) Uani 1.000000 1 . . . .
P002 P 0.64762(9) 0.25 0.62298(13) 0.0305(3) Uani 1.000000 2 S TU P -2
C003 C 0.6720(3) 0.25 0.8192(3) 0.0310(11) Uani 1.000000 2 S TU P -2
C00B C 0.6701(6) 0.31496(18) 0.8917(7) 0.051(3) Uani 0.500000 1 G U . -2
H00B H 0.6473(6) 0.35506(18) 0.8416(7) 0.061(3) Uiso 0.500000 1 R . . -2
C00I C 0.7020(6) 0.3206(4) 1.0384(8) 0.059(3) Uani 0.500000 1 G U . -2
H00I H 0.7008(6) 0.3645(4) 1.0874(8) 0.071(4) Uiso 0.500000 1 R . . -2
C00C C 0.7358(3) 0.2613(5) 1.1125(3) 0.052(2) Uani 0.500000 1 G U . -2
H00C H 0.7573(3) 0.2651(5) 1.2117(3) 0.063(3) Uiso 0.500000 1 R . . -2
C10 C 0.7376(6) 0.1963(3) 1.0400(7) 0.053(2) Uani 0.500000 1 G U . -2
H10 H 0.7604(6) 0.1562(3) 1.0901(7) 0.063(3) Uiso 0.500000 1 R . . -2
C7 C 0.7057(6) 0.19069(12) 0.8933(7) 0.050(3) Uani 0.500000 1 G U . -2
H7 H 0.7069(6) 0.14677(12) 0.8443(7) 0.061(3) Uiso 0.500000 1 R . . -2
C004 C 0.5790(5) 0.1719(5) 0.5796(9) 0.034(3) Uani 0.500000 1 . U . -2
C009 C 0.5694(5) 0.1493(5) 0.4321(8) 0.051(3) Uani 0.500000 1 G U . -2
H009 H 0.6092(5) 0.1672(5) 0.3575(8) 0.061(4) Uiso 0.500000 1 R . . -2
C00G C 0.5010(6) 0.1003(4) 0.3951(6) 0.049(3) Uani 0.500000 1 G U . -2
H00G H 0.4946(6) 0.0850(4) 0.2954(6) 0.059(3) Uiso 0.500000 1 R . . -2
C00H C 0.4421(5) 0.0738(4) 0.5056(7) 0.049(3) Uani 0.500000 1 G U . -2
H00H H 0.3959(5) 0.0407(4) 0.4805(7) 0.059(3) Uiso 0.500000 1 R . . -2
C00J C 0.4517(5) 0.0965(4) 0.6530(6) 0.057(3) Uani 0.500000 1 G U . -2
H00J H 0.4119(5) 0.0786(4) 0.7276(6) 0.068(3) Uiso 0.500000 1 R . . -2
C00F C 0.5201(6) 0.1455(4) 0.6900(6) 0.047(3) Uani 0.500000 1 G U . -2
H00F H 0.5265(6) 0.1608(4) 0.7897(6) 0.056(3) Uiso 0.500000 1 R . . -2
C005 C 0.7352(2) 0.50124(19) 0.1661(4) 0.0492(9) Uani 0.500000 1 . . . .
C006 C 0.7599(2) 0.25 0.5337(4) 0.0352(11) Uani 1.000000 2 S TU P -2
C00A C 0.8172(3) 0.30888(10) 0.5197(9) 0.042(2) Uani 0.500000 1 G U . -2
H00A H 0.7954(3) 0.35353(10) 0.5497(9) 0.050(2) Uiso 0.500000 1 R . . -2
C00D C 0.9067(3) 0.3017(3) 0.4613(9) 0.048(2) Uani 0.500000 1 G U . -2
H00D H 0.9454(3) 0.3416(3) 0.4518(9) 0.058(3) Uiso 0.500000 1 R . . -2
C00E C 0.9388(2) 0.2357(4) 0.4170(5) 0.057(3) Uani 0.500000 1 G U . -2
H00E H 0.9993(2) 0.2309(4) 0.3775(5) 0.069(3) Uiso 0.500000 1 R . . -2
C11 C 0.8816(3) 0.1768(3) 0.4310(9) 0.057(3) Uani 0.500000 1 G U . -2
H11 H 0.9033(3) 0.1322(3) 0.4011(9) 0.068(3) Uiso 0.500000 1 R . . -2
C8 C 0.7921(3) 0.18397(13) 0.4894(9) 0.048(2) Uani 0.500000 1 G U . -2
H8 H 0.7533(3) 0.14415(13) 0.4989(9) 0.057(3) Uiso 0.500000 1 R . . -2
N007 N 0.7676(2) 0.50068(19) 0.2847(4) 0.0549(10) Uani 0.500000 1 . . . .
N008 N 0.9600(3) 0.5008(3) 0.4938(4) 0.0724(13) Uani 0.500000 1 . . . .
N0 N 0.7352(2) 0.50124(19) 0.1661(4) 0.0492(9) Uani 0.500000 1 . . . -1
C1 C 0.7676(2) 0.50068(19) 0.2847(4) 0.0549(10) Uani 0.500000 1 . . . -1
C0 C 0.9600(3) 0.5008(3) 0.4938(4) 0.0724(13) Uani 0.500000 1 . . . -1
C2 C 0.5811(5) 0.3221(5) 0.5602(9) 0.034(3) Uani 0.500000 1 . U . -2
C3 C 0.6015(5) 0.3538(5) 0.4235(10) 0.046(3) Uani 0.500000 1 G U . -2
H3 H 0.6557(5) 0.3409(5) 0.3709(10) 0.055(3) Uiso 0.500000 1 R . . -2
C5 C 0.5417(5) 0.4045(4) 0.3647(8) 0.048(3) Uani 0.500000 1 G U . -2
H5 H 0.5555(5) 0.4260(4) 0.2722(8) 0.057(3) Uiso 0.500000 1 R . . -2
C9 C 0.4615(4) 0.4236(4) 0.4424(8) 0.045(3) Uani 0.500000 1 G U . -2
H9 H 0.4210(4) 0.4579(4) 0.4026(8) 0.054(3) Uiso 0.500000 1 R . . -2
C6 C 0.4411(5) 0.3919(4) 0.5791(7) 0.058(3) Uani 0.500000 1 G U . -2
H6 H 0.3868(5) 0.4048(4) 0.6317(7) 0.070(3) Uiso 0.500000 1 R . . -2
C4 C 0.5009(6) 0.3412(4) 0.6380(6) 0.052(3) Uani 0.500000 1 G U . -2
H4 H 0.4870(6) 0.3197(4) 0.7304(6) 0.063(3) Uiso 0.500000 1 R . . -2

loop_
_atom_site_aniso_label
_atom_site_aniso_U_11
_atom_site_aniso_U_22
_atom_site_aniso_U_33
_atom_site_aniso_U_12
_atom_site_aniso_U_13
_atom_site_aniso_U_23
Cu01 0.0618(4) 0.0652(4) 0.0529(4) -0.0029(3) -0.0011(2) 0.0030(3)
P002 0.0349(7) 0.0308(7) 0.0259(7) -0.000000 0.0009(5) 0.000000
C003 0.033(3) 0.037(2) 0.023(2) -0.000000 0.0018(15) 0.000000
C00B 0.080(8) 0.039(4) 0.034(4) -0.001(2) -0.010(3) -0.001(2)
C00I 0.097(9) 0.047(5) 0.035(4) 0.005(3) -0.015(3) -0.007(2)
C00C 0.076(4) 0.053(7) 0.028(3) -0.002(3) -0.006(3) 0.001(2)
C10 0.071(7) 0.050(6) 0.038(4) 0.003(3) -0.018(3) 0.002(2)
C7 0.066(7) 0.044(4) 0.042(4) 0.010(3) -0.014(3) -0.003(2)
C004 0.041(6) 0.033(5) 0.029(4) -0.002(3) -0.006(2) 0.001(2)
C009 0.073(7) 0.049(6) 0.030(4) -0.026(4) -0.003(3) 0.003(3)
C00G 0.063(7) 0.048(5) 0.037(5) -0.019(4) -0.005(3) -0.002(3)
C00H 0.048(5) 0.052(6) 0.047(5) -0.011(3) -0.006(3) 0.004(3)
C00J 0.055(5) 0.068(6) 0.048(5) -0.020(3) -0.002(3) 0.003(3)
C00F 0.047(5) 0.053(5) 0.040(4) -0.010(3) -0.002(3) 0.003(3)
C005 0.036(2) 0.070(3) 0.042(2) 0.0028(18) 0.0017(17) -0.008(2)
C006 0.032(2) 0.051(3) 0.022(2) -0.000000 -0.0020(16) 0.000000
C00A 0.025(3) 0.059(4) 0.041(5) -0.0085(19) -0.007(3) -0.012(3)
C00D 0.019(3) 0.071(6) 0.055(5) -0.001(2) -0.004(3) 0.005(3)
C00E 0.041(4) 0.069(7) 0.062(4) 0.002(2) 0.008(3) 0.005(3)
C11 0.036(4) 0.066(5) 0.068(6) 0.005(2) 0.009(3) 0.005(3)
C8 0.030(4) 0.059(4) 0.054(6) 0.006(2) 0.002(3) 0.004(2)
N007 0.041(2) 0.063(3) 0.061(3) 0.0015(19) 0.0112(19) -0.004(2)
N008 0.059(2) 0.120(4) 0.039(2) -0.008(3) 0.003(2) -0.010(2)
N0 0.036(2) 0.070(3) 0.042(2) 0.0028(18) 0.0017(17) -0.008(2)
C1 0.041(2) 0.063(3) 0.061(3) 0.0015(19) 0.0112(19) -0.004(2)
C0 0.059(2) 0.120(4) 0.039(2) -0.008(3) 0.003(2) -0.010(2)
C2 0.033(5) 0.030(4) 0.038(5) -0.003(2) -0.008(2) -0.002(2)
C3 0.044(5) 0.046(5) 0.047(5) 0.008(3) -0.002(3) 0.008(3)
C5 0.042(5) 0.048(5) 0.054(5) 0.005(3) -0.005(3) 0.007(3)
C9 0.039(4) 0.043(5) 0.053(6) 0.010(3) -0.007(3) 0.001(3)
C6 0.041(5) 0.067(6) 0.066(6) 0.019(3) 0.005(3) 0.013(4)
C4 0.045(4) 0.059(6) 0.053(5) 0.014(3) 0.005(3) 0.011(4)

loop_
_atom_type_symbol
_atom_type_scat_dispersion_real
_atom_type_scat_dispersion_imag
_atom_type_scat_Cromer_Mann_a1
_atom_type_scat_Cromer_Mann_a2
_atom_type_scat_Cromer_Mann_a3
_atom_type_scat_Cromer_Mann_a4
_atom_type_scat_Cromer_Mann_b1
_atom_type_scat_Cromer_Mann_b2
_atom_type_scat_Cromer_Mann_b3
_atom_type_scat_Cromer_Mann_b4
_atom_type_scat_Cromer_Mann_c
_atom_type_scat_source
_atom_type_scat_dispersion_source
C 0.00347 0.00161 2.31000 1.02000 1.58860 0.86500 20.84390 10.20750 0.56870 51.65120 0.21560 'International Tables Volume C Table 6.1.1.4 (pp. 500-502)' 'Henke, Gullikson and Davis, At. Data and Nucl. Data Tables, 1993, 54, 2'
Cu 0.34125 1.28947 13.33800 7.16760 5.61580 1.67350 3.58280 0.24700 11.39660 64.81260 1.19100 'International Tables Volume C Table 6.1.1.4 (pp. 500-502)' 'Henke, Gullikson and Davis, At. Data and Nucl. Data Tables, 1993, 54, 2'
H 0.00000 0.00000 0.49300 0.32291 0.14019 0.04081 10.51090 26.12570 3.14236 57.79970 0.00304 'International Tables Volume C Table 6.1.1.4 (pp. 500-502)' 'Henke, Gullikson and Davis, At. Data and Nucl. Data Tables, 1993, 54, 2'
N 0.00653 0.00323 12.21260 3.13220 2.01250 1.16630 0.00570 9.89330 28.99750 0.58260 -11.52900 'International Tables Volume C Table 6.1.1.4 (pp. 500-502)' 'Henke, Gullikson and Davis, At. Data and Nucl. Data Tables, 1993, 54, 2'
P 0.10434 0.09671 6.43450 4.17910 1.78000 1.49080 1.90670 27.15700 0.52600 68.16450 1.11490 'International Tables Volume C Table 6.1.1.4 (pp. 500-502)' 'Henke, Gullikson and Davis, At. Data and Nucl. Data Tables, 1993, 54, 2'

loop_
_exptl_crystal_face_index_h
_exptl_crystal_face_index_k
_exptl_crystal_face_index_l
_exptl_crystal_face_perp_dist
1.00 1.00 1.00 0.0320
-1.00 -1.00 -1.00 0.0320
-1.00 -1.00 0.00 0.0430
1.00 1.00 0.00 0.0350
-1.00 0.00 0.00 0.0420
1.00 0.00 0.00 0.0470
0.00 1.00 -1.00 0.0250
0.00 -1.00 1.00 0.0390
0.00 1.00 0.00 0.0530
0.00 -1.00 0.00 0.0620
0.00 -1.00 -1.00 0.0210
0.00 1.00 1.00 0.0300

loop_
_geom_angle_atom_site_label_1
_geom_angle_atom_site_label_2
_geom_angle_atom_site_label_3
_geom_angle
_geom_angle_site_symmetry_1
_geom_angle_site_symmetry_3
_geom_angle_publ_flag
N007 Cu01 C005 126.24(15) . 4_665 y
N008 Cu01 C005 112.72(15) . 4_665 y
N008 Cu01 N007 121.05(15) . . y
N0 Cu01 C005 0.0 4_665 4_665 y
N0 Cu01 N007 126.24(15) 4_665 . y
N0 Cu01 N008 112.72(15) 4_665 . y
C1 Cu01 C005 126.24(15) . 4_665 y
C1 Cu01 N007 0.0 . . y
C1 Cu01 N008 121.05(15) . . y
C1 Cu01 N0 126.24(15) . 4_665 y
C0 Cu01 C005 112.72(15) . 4_665 y
C0 Cu01 N007 121.05(15) . . y
C0 Cu01 N008 0.0 . . y
C0 Cu01 N0 112.72(15) . 4_665 y
C0 Cu01 C1 121.05(15) . . y
C004 P002 C003 108.3(3) . . ?
C004 P002 C003 108.3(3) 7_565 . ?
C004 P002 C004 108.9(6) . 7_565 ?
C006 P002 C003 105.07(19) . . ?
C006 P002 C004 113.0(3) . . ?
C006 P002 C004 113.0(3) . 7_565 ?
C2 P002 C003 114.7(3) 7_565 . ?
C2 P002 C003 114.7(3) . . ?
C2 P002 C004 6.4(5) 7_565 . ?
C2 P002 C004 6.4(5) . 7_565 ?
C2 P002 C004 105.7(2) 7_565 7_565 ?
C2 P002 C004 105.7(2) . . ?
C2 P002 C006 110.2(3) . . ?
C2 P002 C006 110.2(3) 7_565 . ?
C2 P002 C2 102.0(6) 7_565 . ?
C00B C003 P002 116.9 . . ?
C00B C003 P002 116.9 7_565 . ?
C00B C003 C00B 124.5(6) 7_565 . ?
C7 C003 P002 122.3 . . ?
C7 C003 P002 122.3 7_565 . ?
C7 C003 C00B 21.6 . 7_565 ?
C7 C003 C00B 120.0 . . ?
C7 C003 C00B 21.6 7_565 . ?
C7 C003 C00B 120.0 7_565 7_565 ?
C7 C003 C7 107.8(3) . 7_565 ?
H00B C00B C003 120.00(19) . . ?
C00I C00B C003 120.0 . . ?
C00I C00B H00B 120.00(19) . . ?
H00I C00I C00B 120.00(19) . . ?
C00C C00I C00B 120.0 . . ?
C00C C00I H00I 120.00(19) . . ?
H00C C00C C00I 120.00(19) . . ?
C10 C00C C00I 120.0 . . ?
C10 C00C H00C 120.00(19) . . ?
H10 C10 C00C 120.00(19) . . ?
C7 C10 C00C 120.0 . . ?
C7 C10 H10 120.00(19) . . ?
C10 C7 C003 120.0 . 7_565 ?
H7 C7 C003 120.00(19) . 7_565 ?
H7 C7 C10 120.00(19) . . ?
C009 C004 P002 120.4 . 7_565 ?
C00F C004 P002 118.0 . 7_565 ?
C00F C004 C009 120.0 . . ?
H009 C009 C004 120.0(2) . . ?
C00G C009 C004 120.0 . . ?
C00G C009 H009 120.0(2) . . ?
H00G C00G C009 120.0(2) . . ?
C00H C00G C009 120.0 . . ?
C00H C00G H00G 120.0(2) . . ?
H00H C00H C00G 120.0(2) . . ?
C00J C00H C00G 120.0 . . ?
C00J C00H H00H 120.0(2) . . ?
H00J C00J C00H 120.0(2) . . ?
C00F C00J C00H 120.0 . . ?
C00F C00J H00J 120.0(2) . . ?
C00J C00F C004 120.0 . . ?
H00F C00F C004 120.0(2) . . ?
H00F C00F C00J 120.0(2) . . ?
N007 C005 Cu01 176.0(3) . 4_664 ?
C1 C005 Cu01 176.0(3) . 4_664 ?
C1 C005 N007 0.0 . . ?
C00A C006 P002 124.7 . . ?
C00A C006 P002 124.7 7_565 . ?
C00A C006 C00A 106.7(2) 7_565 . ?
C8 C006 P002 115.1 7_565 . ?
C8 C006 P002 115.1 . . ?
C8 C006 C00A 120.0 7_565 7_565 ?
C8 C006 C00A 19.5 . 7_565 ?
C8 C006 C00A 19.5 7_565 . ?
C8 C006 C00A 120.0 . . ?
C8 C006 C8 128.2(4) 7_565 . ?
H00A C00A C006 120.00(15) . . ?
C00D C00A C006 120.0 . . ?
C00D C00A H00A 120.00(15) . . ?
H00D C00D C00A 120.00(15) . . ?
C00E C00D C00A 120.0 . . ?
C00E C00D H00D 120.00(15) . . ?
H00E C00E C00D 120.00(15) . . ?
C11 C00E C00D 120.0 . . ?
C11 C00E H00E 120.00(15) . . ?
H11 C11 C00E 120.00(15) . . ?
C8 C11 C00E 120.0 . . ?
C8 C11 H11 120.00(15) . . ?
C11 C8 C006 120.0 . 7_565 ?
H8 C8 C006 120.00(15) . 7_565 ?
H8 C8 C11 120.00(15) . . ?
C005 N007 Cu01 177.4(3) . . ?
N0 N007 Cu01 177.4(3) . . ?
N0 N007 C005 0.0 . . ?
N008 N008 Cu01 177.9(6) 5_766 . ?
N007 N0 Cu01 176.0(3) . 4_664 ?
C1 N0 Cu01 176.0(3) . 4_664 ?
C1 N0 N007 0.0 . . ?
C005 C1 Cu01 177.4(3) . . ?
N0 C1 Cu01 177.4(3) . . ?
N0 C1 C005 0.0 . . ?
C3 C2 P002 120.1 . . ?
C4 C2 P002 119.4 . . ?
C4 C2 C3 120.0 . . ?
H3 C3 C2 120.00(19) . . ?
C5 C3 C2 120.0 . . ?
C5 C3 H3 120.00(19) . . ?
H5 C5 C3 120.00(19) . . ?
C9 C5 C3 120.0 . . ?
C9 C5 H5 120.00(19) . . ?
H9 C9 C5 120.00(19) . . ?
C6 C9 C5 120.0 . . ?
C6 C9 H9 120.00(19) . . ?
H6 C6 C9 120.00(19) . . ?
C4 C6 C9 120.0 . . ?
C4 C6 H6 120.00(19) . . ?
C6 C4 C2 120.0 . . ?
H4 C4 C2 120.00(19) . . ?
H4 C4 C6 120.00(19) . . ?

loop_
_geom_bond_atom_site_label_1
_geom_bond_atom_site_label_2
_geom_bond_distance
_geom_bond_site_symmetry_2
_geom_bond_publ_flag
Cu01 C005 1.912(4) 4_665 y
Cu01 N007 1.903(4) . y
Cu01 N008 1.920(4) . y
Cu01 N0 1.912(4) 4_665 y
Cu01 C1 1.903(4) . y
Cu01 C0 1.920(4) . y
P002 C003 1.785(3) . ?
P002 C004 1.817(6) 7_565 ?
P002 C004 1.817(6) . ?
P002 C006 1.795(3) . ?
P002 C2 1.757(6) . ?
P002 C2 1.757(6) 7_565 ?
C003 C00B 1.3900 . ?
C003 C00B 1.3900 7_565 ?
C003 C7 1.3900 7_565 ?
C003 C7 1.3900 . ?
C00B H00B 0.9400 . ?
C00B C00I 1.3900 . ?
C00I H00I 0.9400 . ?
C00I C00C 1.3900 . ?
C00C H00C 0.9400 . ?
C00C C10 1.3900 . ?
C10 H10 0.9400 . ?
C10 C7 1.3900 . ?
C7 H7 0.9400 . ?
C004 C009 1.3900 . ?
C004 C00F 1.3900 . ?
C009 H009 0.9400 . ?
C009 C00G 1.3900 . ?
C00G H00G 0.9400 . ?
C00G C00H 1.3900 . ?
C00H H00H 0.9400 . ?
C00H C00J 1.3900 . ?
C00J H00J 0.9400 . ?
C00J C00F 1.3900 . ?
C00F H00F 0.9400 . ?
C005 N007 1.155(5) . ?
C005 C1 1.155(5) . ?
C006 C00A 1.3900 7_565 ?
C006 C00A 1.3900 . ?
C006 C8 1.3900 7_565 ?
C006 C8 1.3900 . ?
C00A H00A 0.9400 . ?
C00A C00D 1.3900 . ?
C00D H00D 0.9400 . ?
C00D C00E 1.3900 . ?
C00E H00E 0.9400 . ?
C00E C11 1.3900 . ?
C11 H11 0.9400 . ?
C11 C8 1.3900 . ?
C8 H8 0.9400 . ?
N007 N0 1.155(5) . ?
N008 N008 1.153(8) 5_766 ?
N0 C1 1.155(5) . ?
C2 C3 1.3900 . ?
C2 C4 1.3900 . ?
C3 H3 0.9400 . ?
C3 C5 1.3900 . ?
C5 H5 0.9400 . ?
C5 C9 1.3900 . ?
C9 H9 0.9400 . ?
C9 C6 1.3900 . ?
C6 H6 0.9400 . ?
C6 C4 1.3900 . ?
C4 H4 0.9400 . ?

loop_
_geom_torsion_atom_site_label_1
_geom_torsion_atom_site_label_2
_geom_torsion_atom_site_label_3
_geom_torsion_atom_site_label_4
_geom_torsion
_geom_torsion_site_symmetry_1
_geom_torsion_site_symmetry_2
_geom_torsion_site_symmetry_3
_geom_torsion_site_symmetry_4
_geom_torsion_publ_flag
P002 C003 C00B C00I -170.22(15) . . . . ?
P002 C003 C00B C00I 170.22(15) . . 7_565 7_565 ?
P002 C003 C7 C10 169.68(13) . . . . ?
P002 C003 C7 C10 -169.68(13) . . 7_565 7_565 ?
P002 C004 C009 C00G -165.4(2) . . . . ?
P002 C004 C009 C00G -165.4(2) 7_565 . . . ?
P002 C004 C00F C00J 165.7(2) 7_565 . . . ?
P002 C004 C00F C00J 165.7(2) . . . . ?
P002 C006 C00A C00D -173.84(13) . . 7_565 7_565 ?
P002 C006 C00A C00D 173.84(13) . . . . ?
P002 C006 C8 C11 -174.41(14) . . . . ?
P002 C006 C8 C11 174.41(14) . . 7_565 7_565 ?
P002 C2 C3 C5 171.5(2) 7_565 . . . ?
P002 C2 C3 C5 171.5(2) . . . . ?
P002 C2 C4 C6 -171.6(2) 7_565 . . . ?
P002 C2 C4 C6 -171.6(2) . . . . ?
C003 C00B C00I C00C -0.0(8) . . . . ?
C003 C00B C00I C00C -0.0(8) 7_565 . . . ?
C003 C7 C10 C00C 0.0(9) 7_565 . . . ?
C003 C7 C10 C00C 0.0(9) . . . . ?
C00B C00I C00C C10 0.0(9) . . . . ?
C00I C00C C10 C7 -0.0(3) . . . . ?
C004 C009 C00G C00H -0.0(7) . . . . ?
C004 C00F C00J C00H -0.0(6) . . . . ?
C009 C00G C00H C00J 0.0(6) . . . . ?
C00G C00H C00J C00F -0.0(7) . . . . ?
C006 C00A C00D C00E -0.0(7) 7_565 . . . ?
C006 C00A C00D C00E -0.0(7) . . . . ?
C006 C8 C11 C00E 0.0(7) . . . . ?
C006 C8 C11 C00E 0.0(7) 7_565 . . . ?
C00A C00D C00E C11 -0.0(7) . . . . ?
C00D C00E C11 C8 0.0(3) . . . . ?
C2 C3 C5 C9 -0.0(7) . . . . ?
C2 C4 C6 C9 0.0(6) . . . . ?
C3 C5 C9 C6 0.0(6) . . . . ?
C5 C9 C6 C4 -0.0(7) . . . . ?

loop_
_restr_rigu_atom_site_label_1
_restr_rigu_atom_site_label_2
_restr_rigu_target_weight_param
_restr_rigu_u13_diff
_restr_rigu_u23_diff
_restr_rigu_u33_diff
P002 C003 0.004000 -0.000642 -0.000655 0.002271
P002 C00B 0.004000 0.004049 0.003551 -0.005113
P002 C7 0.004000 0.007345 0.007920 -0.008451
P002 C004 0.004000 -0.000568 -0.002680 -0.000338
P002 C009 0.004000 -0.005235 0.002466 -0.002314
P002 C00F 0.004000 -0.004719 -0.000835 -0.007598
P002 C006 0.004000 0.000481 -0.001084 0.000570
P002 C00A 0.004000 0.012778 -0.015637 -0.000608
P002 C8 0.004000 0.004781 -0.016871 -0.005557
P002 C2 0.004000 -0.001479 0.002057 -0.000511
P002 C3 0.004000 -0.007461 0.002619 -0.005773
P002 C4 0.004000 0.003385 -0.007614 -0.004103
C003 C00B 0.004000 0.005226 0.005642 -0.003096
C003 C00I 0.004000 -0.000648 0.000710 -0.002342
C003 C10 0.004000 0.001937 0.003746 -0.002508
C003 C7 0.004000 0.006275 0.001027 -0.003744
C003 C004 0.004000 -0.000419 0.003591 0.001859
C003 C006 0.004000 -0.001812 0.002021 -0.001850
C003 C2 0.004000 -0.008772 0.004007 -0.003150
C00B C00I 0.004000 -0.003138 0.000409 0.001027
C00B C00C 0.004000 -0.006091 0.002010 0.001178
C00B C7 0.004000 0.013379 -0.000372 0.000995
C00I C00C 0.004000 -0.005799 0.004807 -0.000819
C00I C10 0.004000 0.004475 0.009244 -0.002614
C00C C10 0.004000 0.001414 0.006442 -0.000846
C00C C7 0.004000 0.003721 0.009144 -0.002929
C10 C7 0.004000 0.002944 0.001430 -0.005205
C004 C009 0.004000 -0.003703 -0.001862 -0.002637
C004 C00G 0.004000 0.002409 0.003093 -0.001929
C004 C00J 0.004000 -0.005672 0.000500 -0.003138
C004 C00F 0.004000 -0.001802 -0.003830 -0.001808
C004 C006 0.004000 0.012433 0.004502 0.001200
C004 C2 0.004000 0.000825 -0.003207 0.002568
C009 C00G 0.004000 -0.004332 -0.003202 0.001643
C009 C00H 0.004000 -0.015751 -0.005791 -0.002076
C009 C00F 0.004000 -0.010215 -0.005126 -0.006915
C00G C00H 0.004000 -0.005067 -0.005962 -0.001858
C00G C00J 0.004000 -0.002194 -0.009307 -0.007499
C00H C00J 0.004000 0.000016 -0.003324 -0.001491
C00H C00F 0.004000 -0.001673 -0.004290 0.000443
C00J C00F 0.004000 -0.002822 -0.001121 0.001527
C006 C00A 0.004000 0.009492 -0.014858 0.003218
C006 C00D 0.004000 0.011025 -0.009387 0.005523
C006 C11 0.004000 0.008351 -0.010834 -0.005605
C006 C8 0.004000 0.012673 0.003807 -0.006451
C006 C2 0.004000 -0.008821 -0.003728 0.001199
C00A C00D 0.004000 0.001512 -0.007127 0.005394
C00A C00E 0.004000 0.004120 -0.005655 -0.005035
C00A C8 0.004000 0.016302 0.016314 -0.008642
C00D C00E 0.004000 -0.002436 -0.000433 0.002700
C00D C11 0.004000 0.010300 0.001932 0.002009
C00E C11 0.004000 -0.000255 -0.001034 0.000981
C00E C8 0.004000 -0.002835 -0.005616 0.004481
C11 C8 0.004000 -0.002454 -0.001447 0.002482
C2 C3 0.004000 -0.001526 0.000632 -0.002500
C2 C5 0.004000 -0.003220 0.000172 -0.006093
C2 C6 0.004000 0.005584 -0.001379 0.002687
C2 C4 0.004000 -0.000423 -0.000278 0.000054
C3 C5 0.004000 -0.000572 0.002694 -0.002763
C3 C9 0.004000 -0.000221 -0.000968 0.005638
C3 C4 0.004000 -0.004084 -0.001528 0.001604
C5 C9 0.004000 -0.006421 0.003290 0.004765
C5 C6 0.004000 -0.009042 -0.002359 0.000914
C9 C6 0.004000 -0.005066 -0.003922 -0.002927
C9 C4 0.004000 -0.008077 -0.001600 0.000098
C6 C4 0.004000 -0.005099 -0.004903 -0.000254
